data_7060268
loop_
_publ_author_name
'Du, Rongkai'
'Xu, Juan'
'Li, Jing'
'Zhang, Lei'
'Ning, Lifeng'
'Li, Shan'

_publ_section_title
;
 Pharmaceutical salt and salt hydrates of vortioxetine with sulfonic acid
 to ameliorate the solubility and hygroscopicity via the charge-assisted
 hydrogen bond assembly
;
_journal_issue 3
_journal_name_full 'New Journal of Chemistry'
_journal_page_first 1474
_journal_page_last 1481
_journal_paper_doi 10.1039/D0NJ05052K
_journal_volume 45
_journal_year 2021
_chemical_formula_moiety 'C18 H23 N2 S, C7 H7 O3 S, H2 O'
_chemical_formula_sum 'C25 H32 N2 O4 S2'
_chemical_formula_weight 488.64
_space_group_crystal_system monoclinic
_space_group_IT_number 14
_space_group_name_Hall '-P 2yn'
_space_group_name_H-M_alt 'P 1 21/n 1'
_atom_sites_solution_hydrogens mixed
_atom_sites_solution_primary direct
_audit_creation_date 2019-08-20
_audit_creation_method
;
Olex2 1.2
(compiled 2018.05.29 svn.r3508 for OlexSys, GUI svn.r5506)
;
_audit_update_record
;
2019-10-06 deposited with the CCDC.	2020-12-07 downloaded from the CCDC.
;
_cell_angle_alpha 90
_cell_angle_beta 110.612(9)
_cell_angle_gamma 90
_cell_formula_units_Z 4
_cell_length_a 17.9047(13)
_cell_length_b 6.4020(4)
_cell_length_c 23.403(2)
_cell_measurement_reflns_used 2651
_cell_measurement_temperature 293(2)
_cell_measurement_theta_max 28.8350
_cell_measurement_theta_min 3.6770
_cell_volume 2510.9(4)
_computing_cell_refinement 'CrysAlisPro 1.171.38.41 (Rigaku OD, 2015)'
_computing_data_collection 'CrysAlisPro 1.171.38.41 (Rigaku OD, 2015)'
_computing_data_reduction 'CrysAlisPro 1.171.38.41 (Rigaku OD, 2015)'
_computing_molecular_graphics 'Olex2 (Dolomanov et al., 2009)'
_computing_publication_material 'Olex2 (Dolomanov et al., 2009)'
_computing_structure_refinement 'ShelXL (Sheldrick, 2015)'
_computing_structure_solution 'ShelXS (Sheldrick, 2008)'
_diffrn_ambient_temperature 293(2)
_diffrn_detector 'CCD plate'
_diffrn_detector_area_resol_mean 16.1213
_diffrn_detector_type Eos
_diffrn_measured_fraction_theta_full 0.997
_diffrn_measured_fraction_theta_max 0.831
_diffrn_measurement_details
;
List of Runs (angles in degrees, time in seconds):

  # Type    Start    End  Width  t~exp~   \w     \q     \k     \f   Frames
#--------------------------------------------------------------------------
  1  \w     59.00  86.00   1.00    7.50    --   15.65 178.00   0.00   27
  2  \w     -2.00  67.00   1.00    7.50    --   15.65  19.00 120.00   69
  3  \w    -46.00  72.00   1.00    7.50    --   15.65   0.00-120.00  118
;
_diffrn_measurement_device 'four-circle diffractometer'
_diffrn_measurement_device_type 'Xcalibur, Eos, Gemini'
_diffrn_measurement_method '\w scans'
_diffrn_orient_matrix_type 'CrysAlisPro convention (1999,Acta A55,543-557)'
_diffrn_orient_matrix_UB_11 0.0039432000
_diffrn_orient_matrix_UB_12 0.0338051000
_diffrn_orient_matrix_UB_13 0.0297755000
_diffrn_orient_matrix_UB_21 0.0359060000
_diffrn_orient_matrix_UB_22 -0.0577783000
_diffrn_orient_matrix_UB_23 0.0121914000
_diffrn_orient_matrix_UB_31 0.0220198000
_diffrn_orient_matrix_UB_32 0.0883491000
_diffrn_orient_matrix_UB_33 -0.0034404000
_diffrn_radiation_monochromator graphite
_diffrn_radiation_probe x-ray
_diffrn_radiation_type MoK\a
_diffrn_radiation_wavelength 0.71073
_diffrn_reflns_av_R_equivalents 0.0214
_diffrn_reflns_av_unetI/netI 0.0390
_diffrn_reflns_Laue_measured_fraction_full 0.997
_diffrn_reflns_Laue_measured_fraction_max 0.831
_diffrn_reflns_limit_h_max 14
_diffrn_reflns_limit_h_min -24
_diffrn_reflns_limit_k_max 8
_diffrn_reflns_limit_k_min -6
_diffrn_reflns_limit_l_max 30
_diffrn_reflns_limit_l_min -31
_diffrn_reflns_number 11501
_diffrn_reflns_point_group_measured_fraction_full 0.997
_diffrn_reflns_point_group_measured_fraction_max 0.831
_diffrn_reflns_theta_full 25.242
_diffrn_reflns_theta_max 29.446
_diffrn_reflns_theta_min 3.643
_diffrn_source 'fine-focus sealed X-ray tube'
_diffrn_source_type 'Enhance (Mo) X-ray Source'
_exptl_absorpt_coefficient_mu 0.245
_exptl_absorpt_correction_T_max 1.00000
_exptl_absorpt_correction_T_min 0.49777
_exptl_absorpt_correction_type multi-scan
_exptl_absorpt_process_details
;
CrysAlisPro 1.171.38.41 (Rigaku Oxford Diffraction, 2015)
Empirical absorption correction using spherical harmonics,
 implemented in SCALE3 ABSPACK scaling algorithm.
;
_exptl_crystal_colour 'clear light colourless'
_exptl_crystal_colour_lustre clear
_exptl_crystal_colour_modifier light
_exptl_crystal_colour_primary colourless
_exptl_crystal_density_diffrn 1.293
_exptl_crystal_description block
_exptl_crystal_F_000 1040
_exptl_crystal_size_max 0.3
_exptl_crystal_size_mid 0.24
_exptl_crystal_size_min 0.22
_refine_diff_density_max 0.310
_refine_diff_density_min -0.329
_refine_diff_density_rms 0.045
_refine_ls_extinction_method none
_refine_ls_goodness_of_fit_ref 1.020
_refine_ls_hydrogen_treatment mixed
_refine_ls_matrix_type full
_refine_ls_number_parameters 317
_refine_ls_number_reflns 5783
_refine_ls_number_restraints 0
_refine_ls_restrained_S_all 1.020
_refine_ls_R_factor_all 0.0760
_refine_ls_R_factor_gt 0.0487
_refine_ls_shift/su_max 0.001
_refine_ls_shift/su_mean 0.000
_refine_ls_structure_factor_coef Fsqd
_refine_ls_weighting_details
;
 w=1/[\s^2^(Fo^2^)+(0.0457P)^2^+1.0661P]
 where P=(Fo^2^+2Fc^2^)/3
;
_refine_ls_weighting_scheme calc
_refine_ls_wR_factor_gt 0.1066
_refine_ls_wR_factor_ref 0.1213
_reflns_Friedel_coverage 0.000
_reflns_number_gt 4124
_reflns_number_total 5783
_reflns_threshold_expression 'I > 2\s(I)'
_cod_data_source_file d0nj05052k2.cif
_cod_data_source_block VOT-TA-H2O
_cod_depositor_comments 'Adding full bibliography for 7060266--7060269.cif.'
_cod_original_cell_volume 2510.8(4)
_cod_database_code 7060268
_shelxl_version_number 2013-2
_shelx_space_group_comment
;
The symmetry employed for this shelxl refinement is uniquely defined
by the following loop, which should always be used as a source of
symmetry information in preference to the above space-group names.
They are only intended as comments.
;
_shelx_estimated_absorpt_t_max 0.948
_shelx_estimated_absorpt_t_min 0.930
_reflns_odcompleteness_completeness 99.61
_reflns_odcompleteness_iscentric 1
_reflns_odcompleteness_theta 26.32
_olex2_refinement_description
;
1. Fixed Uiso
 At 1.2 times of:
  All C(H) groups, All C(H,H) groups
 At 1.5 times of:
  All C(H,H,H) groups
2.a Secondary CH2 refined with riding coordinates:
 C1(H1A,H1B), C2(H2A,H2B), C3(H3A,H3B), C4(H4A,H4B)
2.b Aromatic/amide H refined with riding coordinates:
 C6(H6), C7(H7), C8(H8), C9(H9), C13(H13), C15(H15), C16(H16), C20(H20),
 C21(H21), C23(H23), C24(H24)
2.c Idealised Me refined as rotating group:
 C17(H17A,H17B,H17C), C18(H18A,H18C,H18B), C25(H25A,H25B,H25C)
;
_olex2_submission_special_instructions 'No special instructions were received'
_oxdiff_exptl_absorpt_empirical_details
;
Empirical correction (ABSPACK) includes:
- Absorption correction using spherical harmonics
- Frame scaling
;
_oxdiff_exptl_absorpt_empirical_full_max 1.928
_oxdiff_exptl_absorpt_empirical_full_min 0.641

loop_
_space_group_symop_operation_xyz
'x, y, z'
'-x+1/2, y+1/2, -z+1/2'
'-x, -y, -z'
'x-1/2, -y-1/2, z-1/2'

loop_
_atom_site_label
_atom_site_type_symbol
_atom_site_fract_x
_atom_site_fract_y
_atom_site_fract_z
_atom_site_U_iso_or_equiv
_atom_site_adp_type
_atom_site_occupancy
_atom_site_site_symmetry_order
_atom_site_calc_flag
_atom_site_refinement_flags_posn
_atom_site_refinement_flags_adp
_atom_site_refinement_flags_occupancy
_atom_site_disorder_assembly
_atom_site_disorder_group
C1 C 0.83186(14) -0.2447(3) -0.08423(11) 0.0472(6) Uani 1 1 d . . . . .
H1A H 0.8714 -0.3395 -0.0892 0.057 Uiso 1 1 calc R . . . .
H1B H 0.8010 -0.3200 -0.0642 0.057 Uiso 1 1 calc R . . . .
N1 N 0.77816(13) -0.1710(3) -0.14518(9) 0.0424(4) Uani 1 1 d . . . . .
H1C H 0.7470(15) -0.276(4) -0.1670(12) 0.060(8) Uiso 1 1 d . . . . .
H1D H 0.8071(15) -0.118(4) -0.1643(11) 0.055(7) Uiso 1 1 d . . . . .
S1 S 0.69779(3) 0.21571(9) 0.01598(3) 0.04855(17) Uani 1 1 d . . . . .
C2 C 0.87316(13) -0.0618(4) -0.04529(11) 0.0449(5) Uani 1 1 d . . . . .
H2A H 0.9075 -0.1112 -0.0055 0.054 Uiso 1 1 calc R . . . .
H2B H 0.9061 0.0096 -0.0643 0.054 Uiso 1 1 calc R . . . .
N2 N 0.81393(10) 0.0832(3) -0.03807(7) 0.0343(4) Uani 1 1 d . . . . .
C3 C 0.76473(13) 0.1649(3) -0.09835(9) 0.0397(5) Uani 1 1 d . . . . .
H3A H 0.7985 0.2355 -0.1168 0.048 Uiso 1 1 calc R . . . .
H3B H 0.7267 0.2655 -0.0938 0.048 Uiso 1 1 calc R . . . .
C4 C 0.72090(13) -0.0114(3) -0.13886(10) 0.0444(5) Uani 1 1 d . . . . .
H4A H 0.6846 -0.0759 -0.1216 0.053 Uiso 1 1 calc R . . . .
H4B H 0.6896 0.0430 -0.1788 0.053 Uiso 1 1 calc R . . . .
C5 C 0.84464(12) 0.2448(3) 0.00618(9) 0.0345(4) Uani 1 1 d . . . . .
C6 C 0.92256(13) 0.3178(4) 0.02414(10) 0.0467(6) Uani 1 1 d . . . . .
H6 H 0.9578 0.2568 0.0079 0.056 Uiso 1 1 calc R . . . .
C7 C 0.94881(13) 0.4795(4) 0.06574(11) 0.0505(6) Uani 1 1 d . . . . .
H7 H 1.0014 0.5253 0.0775 0.061 Uiso 1 1 calc R . . . .
C8 C 0.89717(14) 0.5720(4) 0.08958(10) 0.0493(6) Uani 1 1 d . . . . .
H8 H 0.9143 0.6832 0.1166 0.059 Uiso 1 1 calc R . . . .
C9 C 0.81971(13) 0.5004(4) 0.07348(10) 0.0465(6) Uani 1 1 d . . . . .
H9 H 0.7850 0.5640 0.0898 0.056 Uiso 1 1 calc R . . . .
C10 C 0.79311(12) 0.3342(3) 0.03307(9) 0.0365(5) Uani 1 1 d . . . . .
C11 C 0.64416(12) 0.3953(3) 0.04536(10) 0.0388(5) Uani 1 1 d . . . . .
C12 C 0.61729(12) 0.5887(3) 0.01788(9) 0.0391(5) Uani 1 1 d . . . . .
C13 C 0.57255(13) 0.7132(3) 0.04256(10) 0.0425(5) Uani 1 1 d . . . . .
H13 H 0.5553 0.8428 0.0249 0.051 Uiso 1 1 calc R . . . .
C14 C 0.55248(12) 0.6525(4) 0.09246(10) 0.0441(5) Uani 1 1 d . . . . .
C15 C 0.57844(13) 0.4584(4) 0.11788(11) 0.0494(6) Uani 1 1 d . . . . .
H15 H 0.5652 0.4126 0.1508 0.059 Uiso 1 1 calc R . . . .
C16 C 0.62374(13) 0.3322(4) 0.09491(10) 0.0458(5) Uani 1 1 d . . . . .
H16 H 0.6409 0.2029 0.1128 0.055 Uiso 1 1 calc R . . . .
C17 C 0.63594(16) 0.6654(4) -0.03644(11) 0.0557(6) Uani 1 1 d . . . . .
H17A H 0.6883 0.7262 -0.0228 0.084 Uiso 1 1 calc GR . . . .
H17B H 0.5974 0.7686 -0.0579 0.084 Uiso 1 1 calc GR . . . .
H17C H 0.6340 0.5503 -0.0632 0.084 Uiso 1 1 calc GR . . . .
C18 C 0.50489(16) 0.7952(5) 0.11839(13) 0.0642(7) Uani 1 1 d . . . . .
H18A H 0.4496 0.7908 0.0927 0.096 Uiso 1 1 calc GR . . . .
H18C H 0.5244 0.9355 0.1201 0.096 Uiso 1 1 calc GR . . . .
H18B H 0.5104 0.7495 0.1588 0.096 Uiso 1 1 calc GR . . . .
O1 O 1.09268(11) 0.2574(2) 0.25237(9) 0.0639(5) Uani 1 1 d . . . . .
O2 O 1.14306(10) -0.0669(3) 0.30435(8) 0.0628(5) Uani 1 1 d . . . . .
S2 S 1.09575(3) 0.03264(8) 0.24808(3) 0.03991(15) Uani 1 1 d . . . . .
O3 O 1.11801(11) -0.0333(3) 0.19656(8) 0.0602(5) Uani 1 1 d . . . . .
C19 C 0.99631(12) -0.0529(3) 0.23201(9) 0.0355(4) Uani 1 1 d . . . . .
C20 C 0.98012(14) -0.2485(3) 0.25032(10) 0.0431(5) Uani 1 1 d . . . . .
H20 H 1.0216 -0.3390 0.2706 0.052 Uiso 1 1 calc R . . . .
C21 C 0.90147(15) -0.3083(4) 0.23819(10) 0.0501(6) Uani 1 1 d . . . . .
H21 H 0.8910 -0.4396 0.2506 0.060 Uiso 1 1 calc R . . . .
C22 C 0.83847(14) -0.1778(4) 0.20819(11) 0.0508(6) Uani 1 1 d . . . . .
C23 C 0.85538(14) 0.0140(4) 0.18907(12) 0.0586(7) Uani 1 1 d . . . . .
H23 H 0.8136 0.1026 0.1679 0.070 Uiso 1 1 calc R . . . .
C24 C 0.93352(14) 0.0778(4) 0.20071(11) 0.0517(6) Uani 1 1 d . . . . .
H24 H 0.9437 0.2082 0.1875 0.062 Uiso 1 1 calc R . . . .
C25 C 0.75311(16) -0.2426(5) 0.19717(15) 0.0800(9) Uani 1 1 d . . . . .
H25A H 0.7184 -0.1810 0.1599 0.120 Uiso 1 1 calc GR . . . .
H25B H 0.7379 -0.1958 0.2305 0.120 Uiso 1 1 calc GR . . . .
H25C H 0.7489 -0.3919 0.1942 0.120 Uiso 1 1 calc GR . . . .
O4 O 0.8407(2) 0.4648(4) -0.19229(14) 0.1086(11) Uani 1 1 d . . . . .
H4C H 0.856(2) 0.337(6) -0.1967(17) 0.114(14) Uiso 1 1 d . . . . .
H4D H 0.8651(19) 0.539(5) -0.2066(14) 0.077(11) Uiso 1 1 d . . . . .

loop_
_atom_site_aniso_label
_atom_site_aniso_U_11
_atom_site_aniso_U_22
_atom_site_aniso_U_33
_atom_site_aniso_U_23
_atom_site_aniso_U_13
_atom_site_aniso_U_12
C1 0.0540(14) 0.0392(12) 0.0528(14) 0.0022(10) 0.0241(12) 0.0130(11)
N1 0.0536(12) 0.0389(11) 0.0408(11) -0.0054(9) 0.0243(10) -0.0052(9)
S1 0.0401(3) 0.0445(3) 0.0652(4) -0.0158(3) 0.0237(3) -0.0082(3)
C2 0.0423(12) 0.0462(13) 0.0463(12) 0.0004(10) 0.0155(10) 0.0131(10)
N2 0.0361(9) 0.0348(9) 0.0314(8) 0.0011(7) 0.0111(7) 0.0091(7)
C3 0.0492(12) 0.0359(11) 0.0322(10) 0.0036(9) 0.0122(10) 0.0082(10)
C4 0.0462(12) 0.0475(13) 0.0352(11) 0.0009(10) 0.0090(10) 0.0072(11)
C5 0.0340(10) 0.0383(11) 0.0300(10) 0.0029(8) 0.0099(8) 0.0035(9)
C6 0.0373(11) 0.0581(15) 0.0472(13) -0.0041(11) 0.0179(10) 0.0025(11)
C7 0.0338(11) 0.0644(16) 0.0504(14) -0.0038(12) 0.0110(10) -0.0091(11)
C8 0.0461(13) 0.0586(15) 0.0404(12) -0.0130(11) 0.0119(11) -0.0128(12)
C9 0.0436(12) 0.0548(14) 0.0458(13) -0.0143(11) 0.0217(11) -0.0054(11)
C10 0.0320(10) 0.0426(12) 0.0346(10) -0.0023(9) 0.0114(9) -0.0008(9)
C11 0.0306(10) 0.0423(12) 0.0444(12) -0.0051(10) 0.0141(9) -0.0057(9)
C12 0.0348(11) 0.0452(12) 0.0384(11) -0.0040(10) 0.0142(9) -0.0082(10)
C13 0.0370(11) 0.0431(12) 0.0464(13) -0.0007(10) 0.0134(10) -0.0017(10)
C14 0.0298(10) 0.0598(15) 0.0411(12) -0.0093(11) 0.0106(9) -0.0033(10)
C15 0.0389(12) 0.0713(17) 0.0418(12) 0.0042(12) 0.0189(10) -0.0025(12)
C16 0.0389(11) 0.0516(14) 0.0469(13) 0.0083(11) 0.0152(10) -0.0011(10)
C17 0.0678(16) 0.0547(15) 0.0537(15) 0.0044(12) 0.0326(13) -0.0045(13)
C18 0.0535(15) 0.0796(19) 0.0642(17) -0.0159(15) 0.0266(14) 0.0045(14)
O1 0.0603(11) 0.0385(9) 0.0912(14) -0.0101(9) 0.0247(10) -0.0130(8)
O2 0.0408(9) 0.0820(13) 0.0600(11) 0.0204(10) 0.0108(8) 0.0022(9)
S2 0.0389(3) 0.0376(3) 0.0447(3) -0.0008(2) 0.0164(2) -0.0041(2)
O3 0.0650(11) 0.0638(11) 0.0672(11) -0.0101(9) 0.0425(10) -0.0128(9)
C19 0.0386(11) 0.0342(11) 0.0346(10) -0.0040(9) 0.0140(9) -0.0011(9)
C20 0.0465(13) 0.0403(12) 0.0411(12) 0.0003(10) 0.0137(10) -0.0012(10)
C21 0.0575(15) 0.0507(14) 0.0437(13) -0.0054(11) 0.0197(12) -0.0188(12)
C22 0.0420(13) 0.0676(16) 0.0435(13) -0.0161(12) 0.0160(11) -0.0117(12)
C23 0.0403(13) 0.0657(17) 0.0636(16) 0.0010(13) 0.0104(12) 0.0071(12)
C24 0.0495(14) 0.0444(13) 0.0594(15) 0.0055(11) 0.0166(12) 0.0028(11)
C25 0.0508(16) 0.109(3) 0.083(2) -0.0226(19) 0.0257(16) -0.0233(17)
O4 0.184(3) 0.0551(14) 0.147(2) -0.0028(15) 0.133(2) 0.0010(17)

loop_
_atom_type_symbol
_atom_type_description
_atom_type_scat_dispersion_real
_atom_type_scat_dispersion_imag
_atom_type_scat_source
C C 0.0033 0.0016 'International Tables Vol C Tables 4.2.6.8 and 6.1.1.4'
H H 0.0000 0.0000 'International Tables Vol C Tables 4.2.6.8 and 6.1.1.4'
N N 0.0061 0.0033 'International Tables Vol C Tables 4.2.6.8 and 6.1.1.4'
O O 0.0106 0.0060 'International Tables Vol C Tables 4.2.6.8 and 6.1.1.4'
S S 0.1246 0.1234 'International Tables Vol C Tables 4.2.6.8 and 6.1.1.4'

loop_
_geom_angle_atom_site_label_1
_geom_angle_atom_site_label_2
_geom_angle_atom_site_label_3
_geom_angle
_geom_angle_site_symmetry_1
_geom_angle_site_symmetry_3
_geom_angle_publ_flag
H1A C1 H1B 108.1 . . ?
N1 C1 H1A 109.6 . . ?
N1 C1 H1B 109.6 . . ?
N1 C1 C2 110.29(18) . . ?
C2 C1 H1A 109.6 . . ?
C2 C1 H1B 109.6 . . ?
C1 N1 H1C 111.5(16) . . ?
C1 N1 H1D 108.5(17) . . ?
C1 N1 C4 110.91(17) . . ?
H1C N1 H1D 111(2) . . ?
C4 N1 H1C 104.8(16) . . ?
C4 N1 H1D 109.8(17) . . ?
C10 S1 C11 104.03(10) . . ?
C1 C2 H2A 109.7 . . ?
C1 C2 H2B 109.7 . . ?
H2A C2 H2B 108.2 . . ?
N2 C2 C1 109.95(18) . . ?
N2 C2 H2A 109.7 . . ?
N2 C2 H2B 109.7 . . ?
C2 N2 C3 109.17(16) . . ?
C5 N2 C2 115.67(16) . . ?
C5 N2 C3 112.62(15) . . ?
N2 C3 H3A 109.7 . . ?
N2 C3 H3B 109.7 . . ?
N2 C3 C4 109.92(17) . . ?
H3A C3 H3B 108.2 . . ?
C4 C3 H3A 109.7 . . ?
C4 C3 H3B 109.7 . . ?
N1 C4 C3 110.63(18) . . ?
N1 C4 H4A 109.5 . . ?
N1 C4 H4B 109.5 . . ?
C3 C4 H4A 109.5 . . ?
C3 C4 H4B 109.5 . . ?
H4A C4 H4B 108.1 . . ?
C6 C5 N2 123.49(18) . . ?
C6 C5 C10 118.35(19) . . ?
C10 C5 N2 118.16(17) . . ?
C5 C6 H6 119.3 . . ?
C7 C6 C5 121.3(2) . . ?
C7 C6 H6 119.3 . . ?
C6 C7 H7 120.1 . . ?
C8 C7 C6 119.9(2) . . ?
C8 C7 H7 120.1 . . ?
C7 C8 H8 119.9 . . ?
C7 C8 C9 120.1(2) . . ?
C9 C8 H8 119.9 . . ?
C8 C9 H9 119.7 . . ?
C8 C9 C10 120.7(2) . . ?
C10 C9 H9 119.7 . . ?
C5 C10 S1 117.00(15) . . ?
C9 C10 S1 123.40(16) . . ?
C9 C10 C5 119.52(19) . . ?
C12 C11 S1 122.51(16) . . ?
C16 C11 S1 117.95(17) . . ?
C16 C11 C12 119.37(19) . . ?
C11 C12 C17 122.3(2) . . ?
C13 C12 C11 118.08(19) . . ?
C13 C12 C17 119.6(2) . . ?
C12 C13 H13 118.5 . . ?
C12 C13 C14 123.0(2) . . ?
C14 C13 H13 118.5 . . ?
C13 C14 C18 121.1(2) . . ?
C15 C14 C13 117.6(2) . . ?
C15 C14 C18 121.3(2) . . ?
C14 C15 H15 119.6 . . ?
C16 C15 C14 120.8(2) . . ?
C16 C15 H15 119.6 . . ?
C11 C16 H16 119.4 . . ?
C15 C16 C11 121.1(2) . . ?
C15 C16 H16 119.4 . . ?
C12 C17 H17A 109.5 . . ?
C12 C17 H17B 109.5 . . ?
C12 C17 H17C 109.5 . . ?
H17A C17 H17B 109.5 . . ?
H17A C17 H17C 109.5 . . ?
H17B C17 H17C 109.5 . . ?
C14 C18 H18A 109.5 . . ?
C14 C18 H18C 109.5 . . ?
C14 C18 H18B 109.5 . . ?
H18A C18 H18C 109.5 . . ?
H18A C18 H18B 109.5 . . ?
H18C C18 H18B 109.5 . . ?
O1 S2 O3 111.96(11) . . ?
O1 S2 C19 105.22(10) . . ?
O2 S2 O1 113.69(12) . . ?
O2 S2 O3 112.57(11) . . ?
O2 S2 C19 106.32(10) . . ?
O3 S2 C19 106.35(10) . . ?
C20 C19 S2 121.14(16) . . ?
C24 C19 S2 119.54(17) . . ?
C24 C19 C20 119.3(2) . . ?
C19 C20 H20 120.2 . . ?
C19 C20 C21 119.5(2) . . ?
C21 C20 H20 120.2 . . ?
C20 C21 H21 119.2 . . ?
C22 C21 C20 121.7(2) . . ?
C22 C21 H21 119.2 . . ?
C21 C22 C25 121.0(3) . . ?
C23 C22 C21 118.1(2) . . ?
C23 C22 C25 120.9(3) . . ?
C22 C23 H23 119.3 . . ?
C22 C23 C24 121.4(2) . . ?
C24 C23 H23 119.3 . . ?
C19 C24 C23 120.0(2) . . ?
C19 C24 H24 120.0 . . ?
C23 C24 H24 120.0 . . ?
C22 C25 H25A 109.5 . . ?
C22 C25 H25B 109.5 . . ?
C22 C25 H25C 109.5 . . ?
H25A C25 H25B 109.5 . . ?
H25A C25 H25C 109.5 . . ?
H25B C25 H25C 109.5 . . ?
H4C O4 H4D 105(3) . . ?

loop_
_geom_bond_atom_site_label_1
_geom_bond_atom_site_label_2
_geom_bond_distance
_geom_bond_site_symmetry_2
_geom_bond_publ_flag
C1 H1A 0.9700 . ?
C1 H1B 0.9700 . ?
C1 N1 1.489(3) . ?
C1 C2 1.508(3) . ?
N1 H1C 0.91(3) . ?
N1 H1D 0.86(3) . ?
N1 C4 1.491(3) . ?
S1 C10 1.780(2) . ?
S1 C11 1.784(2) . ?
C2 H2A 0.9700 . ?
C2 H2B 0.9700 . ?
C2 N2 1.463(3) . ?
N2 C3 1.471(2) . ?
N2 C5 1.430(3) . ?
C3 H3A 0.9700 . ?
C3 H3B 0.9700 . ?
C3 C4 1.505(3) . ?
C4 H4A 0.9700 . ?
C4 H4B 0.9700 . ?
C5 C6 1.389(3) . ?
C5 C10 1.408(3) . ?
C6 H6 0.9300 . ?
C6 C7 1.385(3) . ?
C7 H7 0.9300 . ?
C7 C8 1.371(3) . ?
C8 H8 0.9300 . ?
C8 C9 1.381(3) . ?
C9 H9 0.9300 . ?
C9 C10 1.392(3) . ?
C11 C12 1.400(3) . ?
C11 C16 1.393(3) . ?
C12 C13 1.392(3) . ?
C12 C17 1.506(3) . ?
C13 H13 0.9300 . ?
C13 C14 1.392(3) . ?
C14 C15 1.385(3) . ?
C14 C18 1.514(3) . ?
C15 H15 0.9300 . ?
C15 C16 1.381(3) . ?
C16 H16 0.9300 . ?
C17 H17A 0.9600 . ?
C17 H17B 0.9600 . ?
C17 H17C 0.9600 . ?
C18 H18A 0.9600 . ?
C18 H18C 0.9600 . ?
C18 H18B 0.9600 . ?
O1 S2 1.4447(16) . ?
O2 S2 1.4396(17) . ?
S2 O3 1.4591(17) . ?
S2 C19 1.772(2) . ?
C19 C20 1.387(3) . ?
C19 C24 1.386(3) . ?
C20 H20 0.9300 . ?
C20 C21 1.389(3) . ?
C21 H21 0.9300 . ?
C21 C22 1.380(3) . ?
C22 C23 1.376(4) . ?
C22 C25 1.515(3) . ?
C23 H23 0.9300 . ?
C23 C24 1.390(3) . ?
C24 H24 0.9300 . ?
C25 H25A 0.9600 . ?
C25 H25B 0.9600 . ?
C25 H25C 0.9600 . ?
O4 H4C 0.88(4) . ?
O4 H4D 0.79(3) . ?

loop_
_geom_torsion_atom_site_label_1
_geom_torsion_atom_site_label_2
_geom_torsion_atom_site_label_3
_geom_torsion_atom_site_label_4
_geom_torsion
_geom_torsion_site_symmetry_1
_geom_torsion_site_symmetry_2
_geom_torsion_site_symmetry_3
_geom_torsion_site_symmetry_4
_geom_torsion_publ_flag
C1 N1 C4 C3 54.4(2) . . . . ?
C1 C2 N2 C3 -62.1(2) . . . . ?
C1 C2 N2 C5 169.70(17) . . . . ?
N1 C1 C2 N2 58.7(2) . . . . ?
S1 C11 C12 C13 176.85(16) . . . . ?
S1 C11 C12 C17 -3.8(3) . . . . ?
S1 C11 C16 C15 -176.36(18) . . . . ?
C2 C1 N1 C4 -54.6(2) . . . . ?
C2 N2 C3 C4 61.6(2) . . . . ?
C2 N2 C5 C6 24.8(3) . . . . ?
C2 N2 C5 C10 -155.03(18) . . . . ?
N2 C3 C4 N1 -57.8(2) . . . . ?
N2 C5 C6 C7 177.9(2) . . . . ?
N2 C5 C10 S1 7.2(2) . . . . ?
N2 C5 C10 C9 -176.08(19) . . . . ?
C3 N2 C5 C6 -101.8(2) . . . . ?
C3 N2 C5 C10 78.5(2) . . . . ?
C5 N2 C3 C4 -168.45(17) . . . . ?
C5 C6 C7 C8 -0.6(4) . . . . ?
C6 C5 C10 S1 -172.57(16) . . . . ?
C6 C5 C10 C9 4.1(3) . . . . ?
C6 C7 C8 C9 1.8(4) . . . . ?
C7 C8 C9 C10 0.1(4) . . . . ?
C8 C9 C10 S1 173.43(18) . . . . ?
C8 C9 C10 C5 -3.1(3) . . . . ?
C10 S1 C11 C12 71.72(19) . . . . ?
C10 S1 C11 C16 -113.00(17) . . . . ?
C10 C5 C6 C7 -2.4(3) . . . . ?
C11 S1 C10 C5 -169.59(16) . . . . ?
C11 S1 C10 C9 13.8(2) . . . . ?
C11 C12 C13 C14 -1.0(3) . . . . ?
C12 C11 C16 C15 -0.9(3) . . . . ?
C12 C13 C14 C15 -0.3(3) . . . . ?
C12 C13 C14 C18 178.9(2) . . . . ?
C13 C14 C15 C16 1.1(3) . . . . ?
C14 C15 C16 C11 -0.5(3) . . . . ?
C16 C11 C12 C13 1.6(3) . . . . ?
C16 C11 C12 C17 -179.0(2) . . . . ?
C17 C12 C13 C14 179.6(2) . . . . ?
C18 C14 C15 C16 -178.1(2) . . . . ?
O1 S2 C19 C20 -151.36(18) . . . . ?
O1 S2 C19 C24 28.5(2) . . . . ?
O2 S2 C19 C20 -30.5(2) . . . . ?
O2 S2 C19 C24 149.43(18) . . . . ?
S2 C19 C20 C21 178.49(16) . . . . ?
S2 C19 C24 C23 -178.59(19) . . . . ?
O3 S2 C19 C20 89.72(19) . . . . ?
O3 S2 C19 C24 -90.40(19) . . . . ?
C19 C20 C21 C22 0.0(3) . . . . ?
C20 C19 C24 C23 1.3(3) . . . . ?
C20 C21 C22 C23 1.4(3) . . . . ?
C20 C21 C22 C25 -177.9(2) . . . . ?
C21 C22 C23 C24 -1.5(4) . . . . ?
C22 C23 C24 C19 0.2(4) . . . . ?
C24 C19 C20 C21 -1.4(3) . . . . ?
C25 C22 C23 C24 177.8(2) . . . . ?
